data_4348134
loop_
_publ_author_name
'Lin, Zheng-Guo'
'Fan, Lin-Yuan'
'Kondinski, Aleksandar'
'Vankova, Nina'
'Heine, Thomas'
'Chen, Bao-Kuan'
'Haider, Ali'
'Wang, Bo'
'Kortz, Ulrich'
'Hu, Chang-Wen'

_publ_section_title
;
 Chiral Dodecanuclear Palladium(II) Thio Cluster: Synthesis, Structure,
 and Formation Mechanism Explored by ESI-MS and DFT Calculations.
;
_journal_issue 16
_journal_name_full 'Inorganic chemistry'
_journal_page_first 7811
_journal_page_last 7813
_journal_paper_doi 10.1021/acs.inorgchem.6b01005
_journal_volume 55
_journal_year 2016
_chemical_absolute_configuration ad
_chemical_formula_sum 'C72 H239 La N24 O97 Pd12 S24'
_chemical_formula_weight 5179.01
_space_group_crystal_system triclinic
_space_group_IT_number 1
_space_group_name_Hall 'P 1'
_space_group_name_H-M_alt 'P 1'
_atom_sites_solution_hydrogens geom
_audit_creation_method SHELXL-2014/6
_cell_angle_alpha 89.5650(10)
_cell_angle_beta 74.3200(10)
_cell_angle_gamma 83.0720(10)
_cell_formula_units_Z 1
_cell_length_a 13.2873(7)
_cell_length_b 15.6841(8)
_cell_length_c 23.4478(13)
_cell_measurement_reflns_used 8076
_cell_measurement_temperature 100(2)
_cell_measurement_theta_max 28.18
_cell_measurement_theta_min 2.52
_cell_volume 4668.7(4)
_computing_structure_refinement 'SHELXL-2014/6 (Sheldrick, 2014)'
_diffrn_ambient_temperature 100(2)
_diffrn_measured_fraction_theta_full 0.954
_diffrn_measured_fraction_theta_max 0.977
_diffrn_measurement_device_type 'Bruker APEX 2 DUO'
_diffrn_radiation_type MoK\a
_diffrn_radiation_wavelength 0.71073
_diffrn_reflns_av_R_equivalents 0.0271
_diffrn_reflns_av_unetI/netI 0.0671
_diffrn_reflns_Laue_measured_fraction_full 0.954
_diffrn_reflns_Laue_measured_fraction_max 0.977
_diffrn_reflns_limit_h_max 14
_diffrn_reflns_limit_h_min -15
_diffrn_reflns_limit_k_max 18
_diffrn_reflns_limit_k_min -17
_diffrn_reflns_limit_l_max 27
_diffrn_reflns_limit_l_min -27
_diffrn_reflns_number 23220
_diffrn_reflns_point_group_measured_fraction_full 0.569
_diffrn_reflns_point_group_measured_fraction_max 0.583
_diffrn_reflns_theta_full 25.242
_diffrn_reflns_theta_max 25.019
_diffrn_reflns_theta_min 0.902
_exptl_absorpt_coefficient_mu 1.715
_exptl_absorpt_correction_T_max 0.710
_exptl_absorpt_correction_T_min 0.564
_exptl_absorpt_correction_type multi-scan
_exptl_crystal_colour orange
_exptl_crystal_density_diffrn 1.842
_exptl_crystal_description plate
_exptl_crystal_F_000 2608
_exptl_crystal_size_max 0.340
_exptl_crystal_size_mid 0.300
_exptl_crystal_size_min 0.200
_refine_diff_density_max 2.356
_refine_diff_density_min -3.538
_refine_diff_density_rms 0.448
_refine_ls_abs_structure_details
;
 Flack x determined using 2540 quotients [(I+)-(I-)]/[(I+)+(I-)]
 (Parsons, Flack and Wagner, Acta Cryst. B69 (2013) 249-259).
;
_refine_ls_abs_structure_Flack 0.08(3)
_refine_ls_extinction_method none
_refine_ls_goodness_of_fit_ref 1.073
_refine_ls_hydrogen_treatment constr
_refine_ls_matrix_type fullcycle
_refine_ls_number_parameters 931
_refine_ls_number_reflns 19201
_refine_ls_number_restraints 2567
_refine_ls_restrained_S_all 1.157
_refine_ls_R_factor_all 0.0919
_refine_ls_R_factor_gt 0.0835
_refine_ls_shift/su_max 0.002
_refine_ls_shift/su_mean 0.000
_refine_ls_structure_factor_coef Fsqd
_refine_ls_weighting_details 'w=1/[\s^2^(Fo^2^)+(0.2100P)^2^] where P=(Fo^2^+2Fc^2^)/3'
_refine_ls_weighting_scheme calc
_refine_ls_wR_factor_gt 0.2474
_refine_ls_wR_factor_ref 0.2671
_reflns_Friedel_coverage 0.193
_reflns_Friedel_fraction_full 0.184
_reflns_Friedel_fraction_max 0.189
_reflns_number_gt 16572
_reflns_number_total 19201
_reflns_threshold_expression 'I > 2\s(I)'
_cod_data_source_file ic6b01005_si_001.cif
_cod_data_source_block 11_sq_d
_cod_database_code 4348134
_shelx_space_group_comment
;
The symmetry employed for this shelxl refinement is uniquely defined
by the following loop, which should always be used as a source of
symmetry information in preference to the above space-group names.
They are only intended as comments.
;
_shelx_estimated_absorpt_t_min 0.593
_shelx_estimated_absorpt_t_max 0.725
_shelxl_version_number 2014/6

loop_
_space_group_symop_operation_xyz
'x, y, z'

loop_
_atom_site_label
_atom_site_type_symbol
_atom_site_fract_x
_atom_site_fract_y
_atom_site_fract_z
_atom_site_U_iso_or_equiv
_atom_site_adp_type
_atom_site_occupancy
_atom_site_site_symmetry_order
_atom_site_calc_flag
_atom_site_refinement_flags_posn
_atom_site_refinement_flags_adp
C1 C 1.2345(18) 0.7623(12) 0.8471(8) 0.028(3) Uiso 1 1 d D U
H1A H 1.2928 0.7335 0.8148 0.033 Uiso 1 1 calc R U
H1B H 1.2567 0.8163 0.8584 0.033 Uiso 1 1 calc R U
C2 C 0.6462(15) 0.5825(14) 0.7835(10) 0.022(2) Uiso 1 1 d D U
H2A H 0.6773 0.5434 0.7486 0.027 Uiso 1 1 calc R U
H2B H 0.6531 0.5513 0.8193 0.027 Uiso 1 1 calc R U
C3 C 0.1267(18) 1.4086(13) 1.3119(11) 0.029(2) Uiso 1 1 d D U
H3A H 0.0889 1.3634 1.3009 0.035 Uiso 1 1 calc R U
H3B H 0.1424 1.3940 1.3500 0.035 Uiso 1 1 calc R U
C4 C 1.2476(18) 0.6435(14) 0.6356(10) 0.024(2) Uiso 1 1 d . U
H4A H 1.1742 0.6357 0.6368 0.029 Uiso 1 1 calc R U
H4B H 1.2719 0.6844 0.6039 0.029 Uiso 1 1 calc R U
C5 C 0.8334(17) 1.1020(13) 0.6380(9) 0.020(2) Uiso 1 1 d . U
H5A H 0.8797 1.0907 0.5973 0.024 Uiso 1 1 calc R U
H5B H 0.7599 1.1132 0.6354 0.024 Uiso 1 1 calc R U
C6 C 1.0537(17) 0.8231(13) 0.5199(9) 0.020(2) Uiso 1 1 d . U
H6A H 1.0946 0.7886 0.5434 0.025 Uiso 1 1 calc R U
H6B H 1.0034 0.7876 0.5103 0.025 Uiso 1 1 calc R U
C7 C 0.9545(18) 0.9722(14) 0.8005(10) 0.023(2) Uiso 1 1 d . U
H7A H 0.9148 0.9259 0.7931 0.028 Uiso 1 1 calc R U
H7B H 0.9801 0.9555 0.8354 0.028 Uiso 1 1 calc R U
C8 C -0.118(2) 1.2543(17) 1.2683(11) 0.033(2) Uiso 1 1 d . U
H8A H -0.0865 1.2209 1.2964 0.040 Uiso 1 1 calc R U
H8B H -0.0959 1.3124 1.2659 0.040 Uiso 1 1 calc R U
C9 C 1.2755(17) 0.9570(14) 0.6165(10) 0.021(2) Uiso 1 1 d . U
H9A H 1.2626 0.9971 0.5857 0.025 Uiso 1 1 calc R U
H9B H 1.2574 0.9899 0.6546 0.025 Uiso 1 1 calc R U
C10 C 0.9737(17) 0.5957(13) 0.5997(9) 0.019(2) Uiso 1 1 d . U
H10A H 0.9748 0.6566 0.5884 0.023 Uiso 1 1 calc R U
H10B H 1.0366 0.5779 0.6139 0.023 Uiso 1 1 calc R U
C11 C 0.7074(17) 0.7829(14) 0.5444(9) 0.020(2) Uiso 1 1 d . U
H11A H 0.6579 0.7396 0.5567 0.024 Uiso 1 1 calc R U
H11B H 0.6677 0.8409 0.5545 0.024 Uiso 1 1 calc R U
C12 C 0.3331(19) 1.2284(15) 1.0467(10) 0.027(2) Uiso 1 1 d . U
H12A H 0.3623 1.2073 1.0796 0.032 Uiso 1 1 calc R U
H12B H 0.3081 1.1792 1.0308 0.032 Uiso 1 1 calc R U
C13 C 0.5292(18) 1.1328(15) 1.1713(10) 0.024(2) Uiso 1 1 d . U
H13A H 0.4667 1.1098 1.1651 0.029 Uiso 1 1 calc R U
H13B H 0.5450 1.1801 1.1434 0.029 Uiso 1 1 calc R U
C14 C 0.8580(19) 0.7462(14) 0.8712(10) 0.024(2) Uiso 1 1 d . U
H14A H 0.8985 0.7931 0.8528 0.029 Uiso 1 1 calc R U
H14B H 0.7886 0.7549 0.8625 0.029 Uiso 1 1 calc R U
C15 C -0.0003(17) 1.1168(16) 1.0579(11) 0.030(3) Uiso 1 1 d D U
H15A H -0.0690 1.1337 1.0871 0.036 Uiso 1 1 calc R U
H15B H 0.0089 1.1595 1.0262 0.036 Uiso 1 1 calc R U
C16 C 0.6613(18) 0.8905(15) 0.7678(10) 0.024(2) Uiso 1 1 d . U
H16A H 0.7160 0.8533 0.7809 0.029 Uiso 1 1 calc R U
H16B H 0.6770 0.9505 0.7686 0.029 Uiso 1 1 calc R U
C17 C -0.051(2) 0.9435(13) 1.3020(12) 0.038(3) Uiso 1 1 d D U
H17A H -0.0137 0.9064 1.2668 0.045 Uiso 1 1 calc R U
H17B H -0.0344 0.9156 1.3369 0.045 Uiso 1 1 calc R U
C18 C 0.382(2) 0.9093(14) 1.3176(11) 0.035(3) Uiso 1 1 d D U
H18A H 0.4505 0.9120 1.3261 0.042 Uiso 1 1 calc R U
H18B H 0.3254 0.9254 1.3544 0.042 Uiso 1 1 calc R U
C19 C 0.0207(19) 1.4686(15) 1.1345(10) 0.028(3) Uiso 1 1 d . U
H19A H 0.0591 1.5188 1.1348 0.034 Uiso 1 1 calc R U
H19B H 0.0408 1.4440 1.0937 0.034 Uiso 1 1 calc R U
C20 C 1.0556(19) 0.4546(13) 0.7722(10) 0.026(3) Uiso 1 1 d D U
H20A H 1.1150 0.4492 0.7905 0.031 Uiso 1 1 calc R U
H20B H 0.9891 0.4625 0.8044 0.031 Uiso 1 1 calc R U
C21 C 0.4133(19) 1.2590(15) 1.3881(10) 0.027(3) Uiso 1 1 d . U
H21A H 0.3994 1.2207 1.4224 0.032 Uiso 1 1 calc R U
H21B H 0.4839 1.2396 1.3614 0.032 Uiso 1 1 calc R U
C22 C 0.090(2) 1.1618(15) 1.3940(9) 0.028(2) Uiso 1 1 d D U
H22A H 0.1022 1.2144 1.3709 0.034 Uiso 1 1 calc R U
H22B H 0.0194 1.1465 1.3956 0.034 Uiso 1 1 calc R U
C23 C 0.284(2) 0.9697(16) 1.1303(11) 0.030(2) Uiso 1 1 d . U
H23A H 0.2813 1.0306 1.1186 0.036 Uiso 1 1 calc R U
H23B H 0.3452 0.9569 1.1468 0.036 Uiso 1 1 calc R U
C24 C 0.4589(17) 1.4425(11) 1.1397(10) 0.021(2) Uiso 1 1 d D U
H24A H 0.4559 1.4640 1.1003 0.026 Uiso 1 1 calc R U
H24B H 0.4108 1.4825 1.1703 0.026 Uiso 1 1 calc R U
C25 C 0.4358(19) 1.4216(15) 1.3642(10) 0.028(3) Uiso 1 1 d . U
C26 C 0.547(2) 0.9146(18) 0.8736(12) 0.039(3) Uiso 1 1 d . U
C27 C 0.626(2) 1.5099(16) 1.1096(11) 0.030(4) Uiso 1 1 d . U
C28 C 0.8625(17) 1.1834(13) 0.6647(9) 0.017(3) Uiso 1 1 d . U
H28 H 0.8196 1.1928 0.7068 0.020 Uiso 1 1 calc R U
C29 C 1.4102(17) 0.8707(11) 0.6532(8) 0.022(3) Uiso 1 1 d D U
C30 C 0.001(2) 1.0306(15) 1.0323(10) 0.028(3) Uiso 1 1 d . U
H30 H 0.0712 1.0145 1.0033 0.033 Uiso 1 1 calc R U
C31 C 1.297(2) 0.5067(18) 0.5762(9) 0.038(4) Uiso 1 1 d D U
C32 C 0.9781(15) 1.1729(13) 0.6619(7) 0.020(3) Uiso 1 1 d D U
C33 C 0.8291(18) 0.8443(12) 0.4531(10) 0.025(3) Uiso 1 1 d D U
C34 C 0.7599(19) 0.7741(15) 0.4795(10) 0.026(3) Uiso 1 1 d . U
H34 H 0.7009 0.7813 0.4602 0.032 Uiso 1 1 calc R U
C35 C 1.1267(17) 0.8519(13) 0.4637(9) 0.020(3) Uiso 1 1 d . U
H35 H 1.0863 0.8929 0.4426 0.024 Uiso 1 1 calc R U
C36 C -0.233(2) 1.2602(18) 1.2887(13) 0.042(4) Uiso 1 1 d . U
H36 H -0.2600 1.2738 1.2535 0.050 Uiso 1 1 calc R U
C37 C 0.0608(17) 1.4969(14) 1.3166(11) 0.035(3) Uiso 1 1 d D U
H37 H 0.0591 1.5144 1.2757 0.042 Uiso 1 1 calc R U
C38 C -0.0513(19) 1.493(2) 1.3531(12) 0.051(5) Uiso 1 1 d D U
C39 C 0.6223(16) 1.0616(15) 1.1545(10) 0.026(3) Uiso 1 1 d D U
H39 H 0.6070 1.0121 1.1813 0.031 Uiso 1 1 calc R U
C40 C 0.843(2) 0.7491(16) 0.9334(11) 0.034(3) Uiso 1 1 d . U
H40 H 0.9149 0.7235 0.9356 0.040 Uiso 1 1 calc R U
C41 C 1.3140(16) 0.5600(16) 0.6196(11) 0.029(3) Uiso 1 1 d D U
H41 H 1.3030 0.5263 0.6567 0.035 Uiso 1 1 calc R U
C42 C -0.018(2) 0.9654(16) 1.0725(11) 0.033(3) Uiso 1 1 d . U
C43 C 0.403(2) 0.9265(14) 1.0261(12) 0.037(3) Uiso 1 1 d D U
C44 C 0.5104(19) 0.6457(15) 0.7345(10) 0.026(3) Uiso 1 1 d . U
C45 C -0.214(2) 0.8670(19) 1.3028(11) 0.043(5) Uiso 1 1 d D U
C46 C 1.060(2) 0.3726(15) 0.7359(11) 0.036(4) Uiso 1 1 d D U
H46 H 1.0600 0.3234 0.7633 0.043 Uiso 1 1 calc R U
C47 C 0.5723(19) 1.4391(15) 1.1453(10) 0.028(3) Uiso 1 1 d . U
H47 H 0.6120 1.3826 1.1285 0.034 Uiso 1 1 calc R U
C48 C 0.0317(19) 1.2616(15) 1.4808(10) 0.026(4) Uiso 1 1 d . U
C49 C 0.7981(19) 1.0284(14) 0.8743(11) 0.032(3) Uiso 1 1 d D U
C50 C 0.8839(19) 1.0430(15) 0.8170(10) 0.026(3) Uiso 1 1 d . U
H50 H 0.8450 1.0466 0.7859 0.032 Uiso 1 1 calc R U
C51 C 1.0475(17) 0.5732(13) 0.4884(9) 0.020(3) Uiso 1 1 d . U
C52 C 0.406(2) 1.3533(16) 1.4088(11) 0.034(4) Uiso 1 1 d . U
H52 H 0.4591 1.3517 1.4318 0.041 Uiso 1 1 calc R U
C53 C 0.557(2) 0.8835(17) 0.8095(11) 0.033(3) Uiso 1 1 d . U
H53 H 0.5403 0.8230 0.8094 0.039 Uiso 1 1 calc R U
C54 C -0.280(2) 1.1907(15) 1.3155(9) 0.039(4) Uiso 1 1 d D U
C55 C -0.091(2) 1.4943(17) 1.1536(12) 0.037(4) Uiso 1 1 d . U
H55 H -0.1099 1.5335 1.1234 0.044 Uiso 1 1 calc R U
C56 C 1.2252(15) 0.8890(10) 0.4695(9) 0.020(3) Uiso 1 1 d D U
C57 C 0.303(2) 0.9112(16) 1.0727(11) 0.033(3) Uiso 1 1 d . U
H57 H 0.2415 0.9224 1.0558 0.039 Uiso 1 1 calc R U
C58 C -0.1523(18) 1.4229(16) 1.1593(8) 0.033(3) Uiso 1 1 d D U
C59 C 0.9547(18) 0.3793(14) 0.7177(10) 0.025(3) Uiso 1 1 d . U
C60 C 0.5288(16) 0.6105(16) 0.7883(11) 0.032(4) Uiso 1 1 d D U
H60 H 0.4981 0.6529 0.8220 0.039 Uiso 1 1 calc R U
C61 C 0.838(2) 0.8409(16) 0.9614(11) 0.030(3) Uiso 1 1 d . U
C62 C 0.4195(19) 1.2591(15) 0.9990(10) 0.031(3) Uiso 1 1 d D U
H62 H 0.4532 1.2958 1.0214 0.038 Uiso 1 1 calc R U
C63 C 0.376(2) 0.8176(15) 1.2980(12) 0.039(4) Uiso 1 1 d D U
H63 H 0.3733 0.7818 1.3337 0.047 Uiso 1 1 calc R U
C64 C 0.9790(19) 0.5387(14) 0.5435(10) 0.025(3) Uiso 1 1 d . U
H64 H 0.9064 0.5376 0.5390 0.030 Uiso 1 1 calc R U
C65 C 0.1042(19) 1.1724(15) 1.4560(8) 0.026(3) Uiso 1 1 d D U
H65 H 0.1796 1.1758 1.4544 0.031 Uiso 1 1 calc R U
C66 C 1.3817(18) 0.9243(13) 0.6017(9) 0.023(3) Uiso 1 1 d D U
H66 H 1.4220 0.9750 0.5970 0.027 Uiso 1 1 calc R U
C67 C 0.280(2) 0.8041(16) 1.2795(11) 0.034(3) Uiso 1 1 d . U
C68 C -0.169(2) 0.9467(17) 1.3098(11) 0.043(4) Uiso 1 1 d D U
H68 H -0.1805 0.9811 1.2754 0.052 Uiso 1 1 calc R U
C69 C 0.6295(18) 1.0354(15) 1.0955(10) 0.030(3) Uiso 1 1 d D U
C70 C 1.2133(19) 0.7046(11) 0.8998(9) 0.044(3) Uiso 1 1 d D U
H70 H 1.2677 0.7131 0.9208 0.053 Uiso 1 1 calc R U
C71 C 1.223(2) 0.6074(10) 0.8889(8) 0.042(3) Uiso 1 1 d D U
C72 C 0.504(2) 1.2000(15) 0.9690(9) 0.039(3) Uiso 1 1 d D U
La1 La 0.60950(10) 0.99180(9) 0.97151(5) 0.0276(3) Uani 1 1 d . U
N1 N 0.781(2) 0.6975(18) 0.9717(13) 0.059(5) Uiso 1 1 d . U
H1C H 0.7482 0.6606 0.9579 0.070 Uiso 1 1 calc R U
H1D H 0.7744 0.7015 1.0100 0.070 Uiso 1 1 calc R U
N2 N 0.479(2) 0.5335(16) 0.7997(11) 0.046(5) Uiso 1 1 d . U
H2C H 0.4084 0.5474 0.8131 0.056 Uiso 1 1 calc R U
H2D H 0.5034 0.5030 0.8275 0.056 Uiso 1 1 calc R U
H2E H 0.4951 0.5013 0.7656 0.056 Uiso 1 1 calc R U
N3 N 1.1563(19) 0.3556(15) 0.6863(10) 0.042(4) Uiso 1 1 d . U
H3C H 1.1468 0.3845 0.6540 0.051 Uiso 1 1 calc R U
H3D H 1.1699 0.2982 0.6775 0.051 Uiso 1 1 calc R U
H3E H 1.2116 0.3735 0.6968 0.051 Uiso 1 1 calc R U
N4 N 1.0244(16) 0.4493(12) 0.5542(8) 0.026(4) Uiso 1 1 d . U
H4C H 0.9838 0.4299 0.5884 0.031 Uiso 1 1 calc R U
H4D H 1.0911 0.4502 0.5573 0.031 Uiso 1 1 calc R U
H4E H 1.0258 0.4138 0.5235 0.031 Uiso 1 1 calc R U
N5 N 1.1636(15) 0.7671(12) 0.4280(8) 0.025(4) Uiso 1 1 d . U
H5C H 1.2193 0.7388 0.4388 0.030 Uiso 1 1 calc R U
H5D H 1.1835 0.7782 0.3887 0.030 Uiso 1 1 calc R U
H5E H 1.1100 0.7340 0.4354 0.030 Uiso 1 1 calc R U
N6 N 1.4238(17) 0.8714(14) 0.5437(9) 0.033(4) Uiso 1 1 d . U
H6C H 1.3699 0.8657 0.5275 0.040 Uiso 1 1 calc R U
H6D H 1.4533 0.8185 0.5511 0.040 Uiso 1 1 calc R U
H6E H 1.4734 0.8986 0.5179 0.040 Uiso 1 1 calc R U
N7 N 0.8399(15) 1.2592(11) 0.6296(8) 0.021(3) Uiso 1 1 d . U
H7C H 0.8479 1.3079 0.6479 0.025 Uiso 1 1 calc R U
H7D H 0.7727 1.2621 0.6267 0.025 Uiso 1 1 calc R U
H7E H 0.8855 1.2540 0.5926 0.025 Uiso 1 1 calc R U
N8 N 0.916(2) 1.1229(16) 0.8172(11) 0.050(5) Uiso 1 1 d . U
H8C H 0.9543 1.1248 0.8440 0.060 Uiso 1 1 calc R U
H8D H 0.8588 1.1633 0.8273 0.060 Uiso 1 1 calc R U
H8E H 0.9568 1.1334 0.7805 0.060 Uiso 1 1 calc R U
N9 N 0.4726(19) 0.9426(15) 0.7969(10) 0.040(4) Uiso 1 1 d . U
H9C H 0.4165 0.9493 0.8296 0.048 Uiso 1 1 calc R U
H9D H 0.4527 0.9209 0.7663 0.048 Uiso 1 1 calc R U
H9E H 0.4957 0.9944 0.7870 0.048 Uiso 1 1 calc R U
N10 N -0.114(2) 1.5459(16) 1.2116(11) 0.047(5) Uiso 1 1 d . U
H10C H -0.1392 1.6011 1.2061 0.057 Uiso 1 1 calc R U
H10D H -0.0542 1.5452 1.2232 0.057 Uiso 1 1 calc R U
H10E H -0.1635 1.5222 1.2399 0.057 Uiso 1 1 calc R U
N11 N 0.8128(17) 0.6839(13) 0.4626(9) 0.031(4) Uiso 1 1 d . U
H11C H 0.8835 0.6848 0.4478 0.037 Uiso 1 1 calc R U
H11D H 0.7867 0.6618 0.4345 0.037 Uiso 1 1 calc R U
H11E H 0.8003 0.6507 0.4951 0.037 Uiso 1 1 calc R U
N12 N 1.4283(15) 0.5758(14) 0.6024(9) 0.033(4) Uiso 1 1 d D U
H12C H 1.4625 0.5478 0.5675 0.040 Uiso 1 1 calc R U
H12D H 1.4588 0.5561 0.6311 0.040 Uiso 1 1 calc R U
H12E H 1.4321 0.6332 0.5983 0.040 Uiso 1 1 calc R U
N13 N 0.5704(17) 1.4444(13) 1.2039(9) 0.031(4) Uiso 1 1 d . U
H13C H 0.6366 1.4299 1.2078 0.037 Uiso 1 1 calc R U
H13D H 0.5269 1.4078 1.2249 0.037 Uiso 1 1 calc R U
H13E H 0.5464 1.4991 1.2180 0.037 Uiso 1 1 calc R U
N14 N 0.3161(19) 0.8214(14) 1.0888(10) 0.038(4) Uiso 1 1 d . U
H14C H 0.3454 0.8167 1.1197 0.046 Uiso 1 1 calc R U
H14D H 0.3589 0.7896 1.0572 0.046 Uiso 1 1 calc R U
H14E H 0.2521 0.8018 1.0995 0.046 Uiso 1 1 calc R U
N15 N 0.100(2) 1.5600(15) 1.3412(11) 0.043(4) Uiso 1 1 d . U
H15C H 0.0572 1.6102 1.3438 0.051 Uiso 1 1 calc R U
H15D H 0.1658 1.5668 1.3181 0.051 Uiso 1 1 calc R U
H15E H 0.1044 1.5445 1.3781 0.051 Uiso 1 1 calc R U
N16 N 0.0593(15) 1.1029(12) 1.4984(8) 0.023(3) Uiso 1 1 d . U
H16C H -0.0120 1.1153 1.5115 0.028 Uiso 1 1 calc R U
H16D H 0.0874 1.1012 1.5298 0.028 Uiso 1 1 calc R U
H16E H 0.0757 1.0510 1.4789 0.028 Uiso 1 1 calc R U
N17 N -0.273(2) 1.3318(16) 1.3306(11) 0.049(5) Uiso 1 1 d . U
H17C H -0.3433 1.3304 1.3475 0.058 Uiso 1 1 calc R U
H17D H -0.2635 1.3820 1.3114 0.058 Uiso 1 1 calc R U
H17E H -0.2386 1.3280 1.3593 0.058 Uiso 1 1 calc R U
N18 N 0.3046(18) 1.3787(14) 1.4538(9) 0.035(4) Uiso 1 1 d . U
H18C H 0.2503 1.3715 1.4383 0.042 Uiso 1 1 calc R U
H18D H 0.3005 1.4348 1.4647 0.042 Uiso 1 1 calc R U
H18E H 0.3009 1.3453 1.4860 0.042 Uiso 1 1 calc R U
N19 N -0.234(2) 1.0000(16) 1.3615(10) 0.053(5) Uiso 1 1 d D U
H19C H -0.3031 0.9923 1.3677 0.063 Uiso 1 1 calc R U
H19D H -0.2266 1.0563 1.3545 0.063 Uiso 1 1 calc R U
H19E H -0.2127 0.9841 1.3942 0.063 Uiso 1 1 calc R U
N20 N -0.0838(18) 1.0400(14) 0.9981(10) 0.037(4) Uiso 1 1 d . U
H20C H -0.0645 1.0020 0.9668 0.044 Uiso 1 1 calc R U
H20D H -0.0904 1.0945 0.9847 0.044 Uiso 1 1 calc R U
H20E H -0.1465 1.0292 1.0226 0.044 Uiso 1 1 calc R U
N21 N 0.7193(15) 1.0972(13) 1.1623(9) 0.032(4) Uiso 1 1 d D U
H21C H 0.7739 1.1002 1.1315 0.038 Uiso 1 1 calc R U
H21D H 0.7208 1.1148 1.1975 0.038 Uiso 1 1 calc R U
N22 N 0.471(2) 0.7865(16) 1.2556(11) 0.046(5) Uiso 1 1 d . U
H22C H 0.4668 0.7330 1.2425 0.056 Uiso 1 1 calc R U
H22D H 0.5254 0.7842 1.2727 0.056 Uiso 1 1 calc R U
H22E H 0.4830 0.8225 1.2245 0.056 Uiso 1 1 calc R U
N23 N 0.373(2) 1.3215(17) 0.9637(12) 0.060(5) Uiso 1 1 d D U
H23C H 0.3976 1.3207 0.9249 0.072 Uiso 1 1 calc R U
H23D H 0.3193 1.3597 0.9814 0.072 Uiso 1 1 calc R U
N24 N 1.110(2) 0.7332(16) 0.9430(11) 0.068(5) Uiso 1 1 d D U
H24C H 1.0964 0.7915 0.9430 0.081 Uiso 1 1 calc R U
H24D H 1.1119 0.7162 0.9799 0.081 Uiso 1 1 calc R U
H24E H 1.0581 0.7094 0.9325 0.081 Uiso 1 1 calc R U
O1 O 0.5338(15) 1.1414(11) 0.9965(8) 0.038(3) Uiso 1 1 d D U
O2 O 0.5370(16) 0.9955(13) 0.8855(8) 0.043(3) Uiso 1 1 d . U
O3 O 0.7452(14) 0.8734(11) 0.9854(7) 0.033(2) Uiso 1 1 d . U
O4 O 0.4072(15) 1.0005(11) 1.0099(8) 0.040(2) Uiso 1 1 d D U
O5 O 0.7070(13) 1.0564(10) 1.0525(7) 0.027(2) Uiso 1 1 d . U
O6 O 0.5650(13) 0.9921(10) 1.0862(7) 0.031(2) Uiso 1 1 d D U
O7 O 0.7836(14) 1.0784(11) 0.9185(8) 0.035(3) Uiso 1 1 d . U
O8 O 0.4879(15) 0.8727(12) 1.0226(8) 0.036(3) Uiso 1 1 d . U
O9 O 0.9126(15) 0.8837(12) 0.9481(8) 0.041(4) Uiso 1 1 d . U
O10 O 1.3905(15) 0.9149(12) 0.7032(8) 0.038(4) Uiso 1 1 d . U
O11 O 0.5184(16) 0.6039(13) 0.6923(8) 0.043(4) Uiso 1 1 d . U
O12 O 0.9666(14) 0.3682(11) 0.6623(8) 0.034(3) Uiso 1 1 d . U
O13 O 0.8657(18) 0.3902(14) 0.7575(9) 0.050(4) Uiso 1 1 d . U
O14 O 1.1304(13) 0.5221(10) 0.4593(7) 0.028(3) Uiso 1 1 d . U
O15 O 0.4765(14) 0.7312(11) 0.7404(8) 0.035(3) Uiso 1 1 d . U
O16 O 1.2060(12) 0.9688(8) 0.4881(6) 0.023(3) Uiso 1 1 d D U
O17 O 1.0417(12) 1.1644(10) 0.6088(6) 0.026(3) Uiso 1 1 d D U
O18 O 1.3045(12) 0.8373(10) 0.4700(7) 0.030(3) Uiso 1 1 d D U
O19 O 1.0184(12) 0.6458(10) 0.4732(6) 0.023(3) Uiso 1 1 d . U
O20 O 1.4526(13) 0.7913(9) 0.6427(7) 0.027(3) Uiso 1 1 d D U
O21 O 1.0048(13) 1.1758(10) 0.7071(6) 0.026(3) Uiso 1 1 d D U
O22 O -0.167(2) 0.8208(17) 1.2605(11) 0.072(6) Uiso 1 1 d . U
O23 O 0.0707(15) 1.3289(12) 1.4609(8) 0.039(4) Uiso 1 1 d . U
O24 O -0.2262(15) 1.4168(13) 1.2046(8) 0.046(4) Uiso 1 1 d D U
O25 O -0.1483(16) 1.3874(12) 1.1086(8) 0.045(4) Uiso 1 1 d D U
O26 O -0.082(2) 1.4963(16) 1.4101(11) 0.064(5) Uiso 1 1 d . U
O27 O -0.0630(15) 1.2579(12) 1.5097(8) 0.038(4) Uiso 1 1 d . U
O28 O 0.6582(16) 1.5629(12) 1.1387(8) 0.041(4) Uiso 1 1 d . U
O29 O -0.1019(16) 0.9702(13) 1.1133(9) 0.044(4) Uiso 1 1 d . U
O30 O 0.0497(14) 0.9017(11) 1.0667(7) 0.032(3) Uiso 1 1 d . U
O31 O -0.2711(15) 1.1279(11) 1.2806(8) 0.041(4) Uiso 1 1 d D U
O32 O 0.3012(16) 0.7810(12) 1.2208(8) 0.042(4) Uiso 1 1 d . U
O33 O 0.2018(17) 0.8082(13) 1.3168(9) 0.047(4) Uiso 1 1 d . U
O34 O 1.186(3) 0.5634(16) 0.9421(9) 0.110(8) Uiso 1 1 d D U
O35 O 0.3683(16) 1.4795(12) 1.3646(8) 0.040(4) Uiso 1 1 d . U
O36 O 0.5272(16) 1.4054(13) 1.3280(9) 0.044(4) Uiso 1 1 d . U
O37 O 1.3452(16) 0.5110(13) 0.5209(8) 0.045(4) Uiso 1 1 d D U
O38 O 1.2054(14) 0.4714(11) 0.5877(8) 0.035(3) Uiso 1 1 d . U
O39 O 0.9239(16) 0.8148(13) 0.4275(9) 0.045(4) Uiso 1 1 d . U
O40 O 0.7858(16) 0.9185(11) 0.4621(9) 0.047(4) Uiso 1 1 d D U
O41 O 0.6311(18) 1.5126(14) 1.0536(9) 0.053(5) Uiso 1 1 d . U
O42 O -0.251(2) 0.8336(18) 1.3522(11) 0.078(6) Uiso 1 1 d D U
O43 O -0.335(2) 1.1916(16) 1.3675(9) 0.064(5) Uiso 1 1 d D U
O44 O -0.1120(18) 1.4702(15) 1.3231(9) 0.056(4) Uiso 1 1 d D U
O45 O 0.7472(14) 0.9697(11) 0.8698(8) 0.038(2) Uiso 1 1 d D U
O46 O 0.5997(15) 0.8670(12) 0.8992(8) 0.040(3) Uiso 1 1 d . U
O47 O 0.523(2) 1.2016(15) 0.9129(9) 0.061(4) Uiso 1 1 d D U
O48 O 1.2423(15) 0.5444(11) 0.8492(7) 0.041(4) Uiso 1 1 d D U
Pd1 Pd 0.23654(12) 1.36444(11) 1.16508(7) 0.0212(4) Uani 1 1 d . U
Pd2 Pd 0.37369(12) 1.30130(10) 1.25049(7) 0.0190(3) Uani 1 1 d . U
Pd3 Pd 0.34675(14) 1.12134(11) 1.30508(7) 0.0252(4) Uani 1 1 d . U
Pd4 Pd 0.18365(16) 1.01343(11) 1.27562(7) 0.0308(4) Uani 1 1 d . U
Pd5 Pd 0.04371(14) 1.07554(12) 1.19159(7) 0.0267(4) Uani 1 1 d . U
Pd6 Pd 0.07535(13) 1.25327(12) 1.13752(7) 0.0243(4) Uani 1 1 d . U
Pd7 Pd 0.89033(12) 0.61404(10) 0.74988(6) 0.0171(3) Uani 1 1 d . U
Pd8 Pd 0.75559(12) 0.71902(10) 0.67653(6) 0.0164(3) Uani 1 1 d . U
Pd9 Pd 0.82257(11) 0.89351(9) 0.62728(6) 0.0149(3) Uani 1 1 d . U
Pd10 Pd 1.02236(12) 0.94786(10) 0.65148(6) 0.0162(3) Uani 1 1 d . U
Pd11 Pd 1.16200(12) 0.83119(10) 0.72155(6) 0.0163(3) Uani 1 1 d . U
Pd12 Pd 1.09391(12) 0.66153(10) 0.77643(7) 0.0179(3) Uani 1 1 d . U
S1 S 0.6669(4) 0.8592(3) 0.6913(2) 0.0177(9) Uani 1 1 d . U
S2 S 0.8566(4) 0.5862(3) 0.6591(2) 0.0163(9) Uani 1 1 d . U
S3 S 0.9789(4) 0.9264(3) 0.5640(2) 0.0165(9) Uani 1 1 d . U
S4 S 0.7177(4) 0.6795(4) 0.7757(2) 0.0230(10) Uani 1 1 d . U
S5 S 0.8466(4) 1.0082(3) 0.6817(2) 0.0147(9) Uani 1 1 d . U
S6 S 1.0702(4) 0.9698(3) 0.7377(2) 0.0183(9) Uani 1 1 d . U
S7 S 1.2479(4) 0.6913(3) 0.7069(2) 0.0197(10) Uani 1 1 d . U
S8 S 0.9294(4) 0.6417(3) 0.8393(2) 0.0196(10) Uani 1 1 d . U
S9 S 0.4939(5) 1.1781(4) 1.2459(2) 0.0254(11) Uani 1 1 d . U
S10 S 1.1136(4) 0.7882(3) 0.8197(2) 0.0216(10) Uani 1 1 d . U
S11 S 0.2201(4) 1.3095(4) 1.0767(2) 0.0229(10) Uani 1 1 d . U
S12 S 0.1071(4) 1.1156(4) 1.0946(2) 0.0245(10) Uani 1 1 d D U
S13 S 0.8140(4) 0.7658(3) 0.5813(2) 0.0173(9) Uani 1 1 d . U
S14 S 1.1888(4) 0.8708(3) 0.6235(2) 0.0209(10) Uani 1 1 d . U
S15 S 0.2484(4) 1.4188(3) 1.2537(2) 0.0217(10) Uani 1 1 d . U
S16 S -0.0739(5) 1.2007(4) 1.1946(3) 0.0316(12) Uani 1 1 d . U
S17 S 0.4155(4) 1.3322(3) 1.1492(2) 0.0212(10) Uani 1 1 d D U
S18 S 1.0630(4) 0.5476(3) 0.7245(2) 0.0220(10) Uani 1 1 d . U
S19 S 0.0017(5) 1.0482(4) 1.2929(3) 0.0349(13) Uani 1 1 d D U
S20 S 0.0554(5) 1.3854(4) 1.1871(2) 0.0263(10) Uani 1 1 d . U
S21 S 0.1672(5) 0.9573(4) 1.1872(3) 0.0334(12) Uani 1 1 d . U
S22 S 0.3094(5) 1.2600(4) 1.3478(2) 0.0283(11) Uani 1 1 d . U
S23 S 0.1957(5) 1.0708(4) 1.3630(2) 0.0320(12) Uani 1 1 d . U
S24 S 0.3671(6) 0.9880(4) 1.2578(3) 0.0369(13) Uani 1 1 d . U

loop_
_atom_site_aniso_label
_atom_site_aniso_U_11
_atom_site_aniso_U_22
_atom_site_aniso_U_33
_atom_site_aniso_U_23
_atom_site_aniso_U_13
_atom_site_aniso_U_12
La1 0.0170(6) 0.0466(8) 0.0134(6) -0.0111(5) 0.0048(5) -0.0012(5)
Pd1 0.0152(8) 0.0250(8) 0.0209(8) -0.0088(7) -0.0017(6) 0.0005(6)
Pd2 0.0122(7) 0.0264(8) 0.0143(7) -0.0046(6) 0.0023(6) 0.0001(6)
Pd3 0.0306(10) 0.0273(9) 0.0105(7) -0.0023(6) 0.0016(7) 0.0080(7)
Pd4 0.0450(11) 0.0232(9) 0.0115(7) -0.0033(6) 0.0116(7) 0.0013(8)
Pd5 0.0223(9) 0.0347(9) 0.0159(8) -0.0121(7) 0.0104(7) -0.0106(7)
Pd6 0.0140(8) 0.0354(9) 0.0206(8) -0.0110(7) 0.0008(7) -0.0027(7)
Pd7 0.0148(8) 0.0242(8) 0.0107(7) -0.0051(6) 0.0001(6) -0.0039(6)
Pd8 0.0122(7) 0.0242(8) 0.0102(7) -0.0043(6) 0.0022(6) -0.0047(6)
Pd9 0.0121(7) 0.0208(8) 0.0103(7) -0.0017(6) 0.0001(6) -0.0037(6)
Pd10 0.0115(7) 0.0223(8) 0.0118(7) -0.0028(6) 0.0023(6) -0.0026(6)
Pd11 0.0117(7) 0.0226(8) 0.0116(7) -0.0053(6) 0.0021(6) -0.0025(6)
Pd12 0.0155(8) 0.0213(8) 0.0151(7) -0.0065(6) -0.0017(6) -0.0008(6)
S1 0.015(2) 0.021(2) 0.0122(19) 0.0006(17) 0.0041(17) -0.0013(17)
S2 0.015(2) 0.019(2) 0.0105(18) -0.0010(17) 0.0020(17) 0.0012(17)
S3 0.016(2) 0.020(2) 0.0113(19) 0.0016(17) 0.0004(17) -0.0008(17)
S4 0.018(2) 0.031(2) 0.0123(19) -0.0009(18) 0.0061(17) 0.0051(18)
S5 0.0100(19) 0.0178(19) 0.0141(18) -0.0019(16) -0.0005(16) 0.0003(16)
S6 0.016(2) 0.019(2) 0.0149(19) -0.0035(17) 0.0025(17) 0.0005(17)
S7 0.015(2) 0.021(2) 0.018(2) -0.0027(18) 0.0013(18) 0.0023(17)
S8 0.021(2) 0.021(2) 0.014(2) -0.0034(18) -0.0004(18) -0.0003(18)
S9 0.021(2) 0.034(2) 0.015(2) -0.0030(19) 0.0004(19) 0.007(2)
S10 0.022(2) 0.022(2) 0.0148(19) 0.0010(17) 0.0041(18) 0.0004(18)
S11 0.019(2) 0.030(2) 0.019(2) -0.0029(19) -0.0027(18) -0.0047(19)
S12 0.020(2) 0.032(2) 0.017(2) -0.0049(18) 0.0039(18) -0.0026(18)
S13 0.0133(19) 0.020(2) 0.0142(19) 0.0015(17) 0.0027(17) -0.0004(16)
S14 0.0129(19) 0.024(2) 0.0184(19) -0.0004(17) 0.0060(17) 0.0029(17)
S15 0.020(2) 0.023(2) 0.019(2) -0.0027(18) -0.0009(18) 0.0005(18)
S16 0.024(2) 0.041(2) 0.023(2) -0.004(2) 0.005(2) -0.001(2)
S17 0.013(2) 0.025(2) 0.018(2) 0.0015(18) 0.0037(17) 0.0038(18)
S18 0.018(2) 0.021(2) 0.0192(19) -0.0025(17) 0.0030(18) 0.0076(17)
S19 0.037(3) 0.031(2) 0.020(2) 0.005(2) 0.018(2) 0.002(2)
S20 0.022(2) 0.028(2) 0.023(2) 0.0008(19) -0.0008(18) 0.0081(18)
S21 0.036(2) 0.030(2) 0.020(2) 0.002(2) 0.014(2) 0.002(2)
S22 0.028(2) 0.028(2) 0.019(2) -0.0006(18) 0.0084(19) 0.0061(19)
S23 0.042(3) 0.030(2) 0.013(2) 0.005(2) 0.007(2) 0.004(2)
S24 0.043(3) 0.028(2) 0.020(2) 0.007(2) 0.015(2) 0.014(2)

loop_
_atom_type_symbol
_atom_type_description
_atom_type_scat_dispersion_real
_atom_type_scat_dispersion_imag
_atom_type_scat_source
C C 0.0033 0.0016 'International Tables Vol C Tables 4.2.6.8 and 6.1.1.4'
H H 0.0000 0.0000 'International Tables Vol C Tables 4.2.6.8 and 6.1.1.4'
N N 0.0061 0.0033 'International Tables Vol C Tables 4.2.6.8 and 6.1.1.4'
O O 0.0106 0.0060 'International Tables Vol C Tables 4.2.6.8 and 6.1.1.4'
S S 0.1246 0.1234 'International Tables Vol C Tables 4.2.6.8 and 6.1.1.4'
Pd Pd -0.9988 1.0072 'International Tables Vol C Tables 4.2.6.8 and 6.1.1.4'
La La -0.2871 2.4523 'International Tables Vol C Tables 4.2.6.8 and 6.1.1.4'

loop_
_geom_angle_atom_site_label_1
_geom_angle_atom_site_label_2
_geom_angle_atom_site_label_3
_geom_angle
C70 C1 S10 111.1(15)
C60 C2 S4 109.5(15)
C37 C3 S15 105.1(15)
C41 C4 S7 115.0(17)
C28 C5 S5 112.4(14)
C35 C6 S3 106.8(14)
C50 C7 S6 122.7(17)
C36 C8 S16 108.7(19)
C66 C9 S14 112.1(16)
C64 C10 S2 112.1(14)
C34 C11 S13 105.9(15)
C62 C12 S11 114.8(16)
C39 C13 S9 117.5(16)
C40 C14 S8 110.4(17)
C30 C15 S12 110.0(16)
C53 C16 S1 112.3(16)
C68 C17 S19 116.0(18)
C63 C18 S24 110.7(18)
C55 C19 S20 108.0(17)
C46 C20 S18 110.1(16)
C52 C21 S22 104.2(17)
C65 C22 S23 100.9(16)
C57 C23 S21 115.2(17)
C47 C24 S17 110.0(14)
O35 C25 O36 129(2)
O35 C25 C52 116(2)
O36 C25 C52 115(2)
O46 C26 O2 117(3)
O46 C26 C53 113(2)
O2 C26 C53 119(2)
O46 C26 La1 62.9(15)
O2 C26 La1 55.0(14)
C53 C26 La1 157.4(18)
O28 C27 O41 126(2)
O28 C27 C47 115(2)
O41 C27 C47 118(2)
N7 C28 C32 108.5(16)
N7 C28 C5 109.1(16)
C32 C28 C5 110.5(17)
O20 C29 O10 127.2(17)
O20 C29 C66 119.2(17)
O10 C29 C66 113.6(16)
C42 C30 C15 116(2)
C42 C30 N20 110(2)
C15 C30 N20 106.1(19)
O37 C31 O38 115(2)
O37 C31 C41 122(2)
O38 C31 C41 119.1(19)
O21 C32 O17 125.3(18)
O21 C32 C28 119.6(16)
O17 C32 C28 115.1(15)
O40 C33 O39 131(2)
O40 C33 C34 116(2)
O39 C33 C34 113.2(18)
C11 C34 N11 111.2(18)
C11 C34 C33 115.8(19)
N11 C34 C33 114.0(19)
C6 C35 N5 101.6(16)
C6 C35 C56 117.0(17)
N5 C35 C56 107.4(16)
C54 C36 N17 106(2)
C54 C36 C8 120(3)
N17 C36 C8 110(2)
N15 C37 C38 108(2)
N15 C37 C3 114(2)
C38 C37 C3 111(2)
O44 C38 O26 121(2)
O44 C38 C37 114(2)
O26 C38 C37 125(2)
C69 C39 N21 114.6(18)
C69 C39 C13 105.8(19)
N21 C39 C13 108.2(18)
N1 C40 C14 123(2)
N1 C40 C61 112(2)
C14 C40 C61 115(2)
C31 C41 C4 119(2)
C31 C41 N12 109(2)
C4 C41 N12 108.4(18)
O30 C42 O29 121(2)
O30 C42 C30 118(2)
O29 C42 C30 121(2)
O4 C43 O8 122(2)
O4 C43 C57 115(2)
O8 C43 C57 118(2)
O4 C43 La1 58.7(14)
O8 C43 La1 63.5(13)
C57 C43 La1 159.2(18)
O11 C44 O15 125(2)
O11 C44 C60 123(2)
O15 C44 C60 112(2)
O22 C45 O42 119(3)
O22 C45 C68 117(2)
O42 C45 C68 112(3)
N3 C46 C20 114(2)
N3 C46 C59 115(2)
C20 C46 C59 106(2)
N13 C47 C27 112(2)
N13 C47 C24 110(2)
C27 C47 C24 109.7(19)
O23 C48 O27 126(2)
O23 C48 C65 115(2)
O27 C48 C65 117.8(19)
O45 C49 O7 127(2)
O45 C49 C50 114(2)
O7 C49 C50 119.1(17)
O45 C49 La1 58.2(13)
O7 C49 La1 69.0(13)
C50 C49 La1 170.0(15)
C7 C50 N8 121(2)
C7 C50 C49 111.4(19)
N8 C50 C49 112(2)
O19 C51 O14 125.8(19)
O19 C51 C64 117(2)
O14 C51 C64 116.7(18)
N18 C52 C25 113(2)
N18 C52 C21 111(2)
C25 C52 C21 120(2)
N9 C53 C16 113(2)
N9 C53 C26 99(2)
C16 C53 C26 114(2)
O43 C54 O31 122(2)
O43 C54 C36 124(2)
O31 C54 C36 114(2)
C19 C55 C58 113(2)
C19 C55 N10 108(2)
C58 C55 N10 112(2)
O18 C56 O16 126.7(18)
O18 C56 C35 117.8(16)
O16 C56 C35 113.1(16)
N14 C57 C43 107(2)
N14 C57 C23 108.7(19)
C43 C57 C23 112(2)
O24 C58 O25 122(2)
O24 C58 C55 120(2)
O25 C58 C55 113.2(19)
O12 C59 O13 125(2)
O12 C59 C46 114(2)
O13 C59 C46 120(2)
N2 C60 C44 108(2)
N2 C60 C2 105.3(19)
C44 C60 C2 113(2)
O9 C61 O3 123(2)
O9 C61 C40 122(2)
O3 C61 C40 113(2)
C72 C62 N23 118(2)
C72 C62 C12 119(2)
N23 C62 C12 109(2)
N22 C63 C67 114(2)
N22 C63 C18 109(2)
C67 C63 C18 116(2)
C51 C64 N4 110.3(19)
C51 C64 C10 110.8(17)
N4 C64 C10 106.8(17)
C22 C65 N16 113.1(17)
C22 C65 C48 103.5(18)
N16 C65 C48 106.3(17)
C9 C66 N6 116.5(18)
C9 C66 C29 111.5(18)
N6 C66 C29 109.0(17)
O33 C67 O32 130(3)
O33 C67 C63 116(2)
O32 C67 C63 113(2)
C45 C68 N19 113(2)
C45 C68 C17 119(2)
N19 C68 C17 113(2)
O6 C69 O5 121(2)
O6 C69 C39 120(2)
O5 C69 C39 119.0(17)
O6 C69 La1 55.5(12)
O5 C69 La1 66.6(11)
C39 C69 La1 171.1(17)
N24 C70 C1 111.6(16)
N24 C70 C71 108.8(15)
C1 C70 C71 118.8(16)
O48 C71 O34 101.3(13)
O48 C71 C70 146.2(17)
O34 C71 C70 112.1(14)
O1 C72 O47 125(2)
O1 C72 C62 118(2)
O47 C72 C62 114(2)
O1 La1 O2 89.9(6)
O1 La1 O3 145.2(6)
O2 La1 O3 122.5(6)
O1 La1 O45 114.3(6)
O2 La1 O45 64.7(6)
O3 La1 O45 74.7(6)
O1 La1 O4 70.4(6)
O2 La1 O4 71.8(6)
O3 La1 O4 127.9(5)
O45 La1 O4 136.1(6)
O1 La1 O6 78.8(6)
O2 La1 O6 145.3(6)
O3 La1 O6 79.8(6)
O45 La1 O6 149.6(6)
O4 La1 O6 73.4(5)
O1 La1 O46 138.7(6)
O2 La1 O46 49.6(6)
O3 La1 O46 75.7(6)
O45 La1 O46 60.6(5)
O4 La1 O46 86.8(6)
O6 La1 O46 128.1(5)
O1 La1 O8 115.8(6)
O2 La1 O8 91.4(6)
O3 La1 O8 78.7(6)
O45 La1 O8 123.8(5)
O4 La1 O8 49.7(6)
O6 La1 O8 65.4(5)
O46 La1 O8 65.3(6)
O1 La1 O7 79.0(6)
O2 La1 O7 96.2(6)
O3 La1 O7 84.8(5)
O45 La1 O7 48.6(5)
O4 La1 O7 146.8(5)
O6 La1 O7 113.4(5)
O46 La1 O7 109.2(5)
O8 La1 O7 163.4(6)
O1 La1 O5 71.9(5)
O2 La1 O5 156.0(5)
O3 La1 O5 73.5(5)
O45 La1 O5 108.1(5)
O4 La1 O5 114.3(5)
O6 La1 O5 47.7(4)
O46 La1 O5 149.1(5)
O8 La1 O5 110.3(5)
O7 La1 O5 65.7(5)
O1 La1 C26 114.4(7)
O2 La1 C26 25.4(7)
O3 La1 C26 99.6(7)
O45 La1 C26 62.1(7)
O4 La1 C26 76.0(7)
O6 La1 C26 139.9(6)
O46 La1 C26 24.5(7)
O8 La1 C26 75.1(6)
O7 La1 C26 106.5(6)
O5 La1 C26 169.6(7)
O1 La1 C43 92.4(6)
O2 La1 C43 80.0(7)
O3 La1 C43 104.4(6)
O45 La1 C43 134.4(6)
O4 La1 C43 23.8(5)
O6 La1 C43 68.0(6)
O46 La1 C43 74.9(6)
O8 La1 C43 25.9(6)
O7 La1 C43 170.7(6)
O5 La1 C43 115.3(6)
C26 La1 C43 73.5(7)
C72 O1 La1 134.1(17)
C26 O2 La1 99.7(17)
C61 O3 La1 140.7(15)
C43 O4 La1 97.5(17)
C69 O5 La1 88.4(11)
C69 O6 La1 101.7(14)
C49 O7 La1 86.2(12)
C43 O8 La1 90.7(13)
C49 O45 La1 98.0(16)
C26 O46 La1 92.6(17)
S17 Pd1 S15 82.3(2)
S17 Pd1 S20 174.3(2)
S15 Pd1 S20 96.4(2)
S17 Pd1 S11 99.1(2)
S15 Pd1 S11 178.5(2)
S20 Pd1 S11 82.2(2)
S17 Pd1 Pd6 129.25(16)
S15 Pd1 Pd6 130.70(15)
S20 Pd1 Pd6 48.22(16)
S11 Pd1 Pd6 47.98(14)
S17 Pd1 Pd2 48.29(14)
S15 Pd1 Pd2 47.47(15)
S20 Pd1 Pd2 127.20(15)
S11 Pd1 Pd2 133.30(16)
Pd6 Pd1 Pd2 121.46(7)
S15 Pd2 S22 97.1(2)
S15 Pd2 S9 176.9(2)
S22 Pd2 S9 82.7(2)
S15 Pd2 S17 80.92(19)
S22 Pd2 S17 170.5(2)
S9 Pd2 S17 98.76(19)
S15 Pd2 Pd3 129.53(15)
S22 Pd2 Pd3 48.44(15)
S9 Pd2 Pd3 48.35(15)
S17 Pd2 Pd3 126.42(15)
S15 Pd2 Pd1 47.13(14)
S22 Pd2 Pd1 125.64(17)
S9 Pd2 Pd1 130.70(15)
S17 Pd2 Pd1 46.93(14)
Pd3 Pd2 Pd1 117.58(7)
S23 Pd3 S24 81.8(2)
S23 Pd3 S9 177.2(2)
S24 Pd3 S9 99.8(2)
S23 Pd3 S22 95.8(2)
S24 Pd3 S22 173.2(3)
S9 Pd3 S22 82.3(2)
S23 Pd3 Pd2 129.01(17)
S24 Pd3 Pd2 129.36(15)
S9 Pd3 Pd2 48.28(15)
S22 Pd3 Pd2 48.04(14)
S23 Pd3 Pd4 47.11(16)
S24 Pd3 Pd4 48.28(19)
S9 Pd3 Pd4 132.71(15)
S22 Pd3 Pd4 125.85(18)
Pd2 Pd3 Pd4 119.59(7)
S23 Pd4 S21 178.5(3)
S23 Pd4 S19 96.7(2)
S21 Pd4 S19 81.9(2)
S23 Pd4 S24 82.0(3)
S21 Pd4 S24 99.4(2)
S19 Pd4 S24 176.4(2)
S23 Pd4 Pd3 47.83(16)
S21 Pd4 Pd3 132.89(17)
S19 Pd4 Pd3 129.01(18)
S24 Pd4 Pd3 47.82(18)
S23 Pd4 Pd5 131.37(18)
S21 Pd4 Pd5 47.19(17)
S19 Pd4 Pd5 47.98(16)
S24 Pd4 Pd5 130.92(16)
Pd3 Pd4 Pd5 123.45(7)
S21 Pd5 S12 96.6(2)
S21 Pd5 S19 82.4(2)
S12 Pd5 S19 170.2(2)
S21 Pd5 S16 176.7(2)
S12 Pd5 S16 81.7(2)
S19 Pd5 S16 98.7(2)
S21 Pd5 Pd6 128.76(16)
S12 Pd5 Pd6 48.71(15)
S19 Pd5 Pd6 125.04(17)
S16 Pd5 Pd6 48.13(15)
S21 Pd5 Pd4 47.91(17)
S12 Pd5 Pd4 125.01(17)
S19 Pd5 Pd4 47.95(18)
S16 Pd5 Pd4 131.03(17)
Pd6 Pd5 Pd4 115.93(7)
S16 Pd6 S11 176.8(2)
S16 Pd6 S12 82.1(2)
S11 Pd6 S12 98.3(2)
S16 Pd6 S20 98.5(2)
S11 Pd6 S20 81.5(2)
S12 Pd6 S20 173.7(2)
S16 Pd6 Pd5 49.06(17)
S11 Pd6 Pd5 133.16(17)
S12 Pd6 Pd5 48.18(14)
S20 Pd6 Pd5 128.03(15)
S16 Pd6 Pd1 134.01(17)
S11 Pd6 Pd1 47.90(14)
S12 Pd6 Pd1 128.40(16)
S20 Pd6 Pd1 47.38(15)
Pd5 Pd6 Pd1 121.98(8)
S4 Pd7 S18 179.5(2)
S4 Pd7 S2 83.87(19)
S18 Pd7 S2 96.31(19)
S4 Pd7 S8 97.7(2)
S18 Pd7 S8 82.2(2)
S2 Pd7 S8 178.30(19)
S4 Pd7 Pd12 132.51(16)
S18 Pd7 Pd12 47.62(15)
S2 Pd7 Pd12 130.05(13)
S8 Pd7 Pd12 48.29(13)
S4 Pd7 Pd8 48.09(13)
S18 Pd7 Pd8 132.30(14)
S2 Pd7 Pd8 47.39(13)
S8 Pd7 Pd8 133.41(15)
Pd12 Pd7 Pd8 127.14(6)
S13 Pd8 S2 95.54(18)
S13 Pd8 S4 171.6(2)
S2 Pd8 S4 84.07(19)
S13 Pd8 S1 81.76(18)
S2 Pd8 S1 174.96(19)
S4 Pd8 S1 97.96(19)
S13 Pd8 Pd9 47.93(13)
S2 Pd8 Pd9 127.10(13)
S4 Pd8 Pd9 126.35(16)
S1 Pd8 Pd9 48.12(12)
S13 Pd8 Pd7 127.02(14)
S2 Pd8 Pd7 48.23(13)
S4 Pd8 Pd7 47.50(14)
S1 Pd8 Pd7 130.62(14)
Pd9 Pd8 Pd7 118.20(6)
S13 Pd9 S5 170.90(19)
S13 Pd9 S3 97.74(18)
S5 Pd9 S3 82.04(18)
S13 Pd9 S1 82.08(18)
S5 Pd9 S1 98.03(18)
S3 Pd9 S1 179.2(2)
S13 Pd9 Pd10 125.02(15)
S5 Pd9 Pd10 48.76(13)
S3 Pd9 Pd10 48.30(13)
S1 Pd9 Pd10 131.26(14)
S13 Pd9 Pd8 47.69(12)
S5 Pd9 Pd8 126.34(13)
S3 Pd9 Pd8 130.64(14)
S1 Pd9 Pd8 48.76(13)
Pd10 Pd9 Pd8 116.95(6)
S3 Pd10 S6 178.54(19)
S3 Pd10 S14 96.8(2)
S6 Pd10 S14 82.1(2)
S3 Pd10 S5 81.76(18)
S6 Pd10 S5 99.47(19)
S14 Pd10 S5 172.57(19)
S3 Pd10 Pd9 48.39(13)
S6 Pd10 Pd9 133.06(14)
S14 Pd10 Pd9 125.81(15)
S5 Pd10 Pd9 48.30(12)
S3 Pd10 Pd11 132.75(14)
S6 Pd10 Pd11 46.84(14)
S14 Pd10 Pd11 46.34(13)
S5 Pd10 Pd11 130.51(13)
Pd9 Pd10 Pd11 122.99(6)
S14 Pd11 S7 99.36(19)
S14 Pd11 S10 172.7(2)
S7 Pd11 S10 81.91(19)
S14 Pd11 S6 81.48(19)
S7 Pd11 S6 178.02(19)
S10 Pd11 S6 97.04(19)
S14 Pd11 Pd12 127.84(15)
S7 Pd11 Pd12 48.98(13)
S10 Pd11 Pd12 48.23(14)
S6 Pd11 Pd12 129.13(14)
S14 Pd11 Pd10 46.23(14)
S7 Pd11 Pd10 133.45(15)
S10 Pd11 Pd10 128.35(15)
S6 Pd11 Pd10 46.20(13)
Pd12 Pd11 Pd10 121.17(6)
S18 Pd12 S10 171.7(2)
S18 Pd12 S8 82.71(19)
S10 Pd12 S8 97.47(19)
S18 Pd12 S7 96.69(19)
S10 Pd12 S7 82.15(19)
S8 Pd12 S7 173.3(2)
S18 Pd12 Pd11 124.79(14)
S10 Pd12 Pd11 48.85(13)
S8 Pd12 Pd11 126.58(14)
S7 Pd12 Pd11 48.68(13)
S18 Pd12 Pd7 48.04(14)
S10 Pd12 Pd7 126.67(16)
S8 Pd12 Pd7 48.57(13)
S7 Pd12 Pd7 126.70(14)
Pd11 Pd12 Pd7 113.39(6)
C16 S1 Pd9 109.5(7)
C16 S1 Pd8 105.5(8)
Pd9 S1 Pd8 83.12(18)
C10 S2 Pd8 108.5(7)
C10 S2 Pd7 109.2(7)
Pd8 S2 Pd7 84.37(17)
C6 S3 Pd10 113.7(7)
C6 S3 Pd9 108.9(6)
Pd10 S3 Pd9 83.31(16)
C2 S4 Pd7 100.1(7)
C2 S4 Pd8 108.1(7)
Pd7 S4 Pd8 84.41(18)
C5 S5 Pd9 106.1(7)
C5 S5 Pd10 107.4(7)
Pd9 S5 Pd10 82.94(17)
C7 S6 Pd10 109.0(8)
C7 S6 Pd11 110.5(7)
Pd10 S6 Pd11 86.96(18)
C4 S7 Pd11 112.3(8)
C4 S7 Pd12 107.1(7)
Pd11 S7 Pd12 82.34(18)
C14 S8 Pd12 109.9(7)
C14 S8 Pd7 109.3(7)
Pd12 S8 Pd7 83.14(17)
C13 S9 Pd2 108.2(8)
C13 S9 Pd3 110.6(8)
Pd2 S9 Pd3 83.37(19)
C1 S10 Pd12 105.0(7)
C1 S10 Pd11 109.9(6)
Pd12 S10 Pd11 82.92(18)
C12 S11 Pd1 108.2(8)
C12 S11 Pd6 113.5(8)
Pd1 S11 Pd6 84.11(18)
C15 S12 Pd5 108.2(8)
C15 S12 Pd6 102.0(8)
Pd5 S12 Pd6 83.11(19)
C11 S13 Pd8 112.1(7)
C11 S13 Pd9 108.4(7)
Pd8 S13 Pd9 84.38(17)
C9 S14 Pd10 102.1(7)
C9 S14 Pd11 103.6(7)
Pd10 S14 Pd11 87.44(18)
C3 S15 Pd1 109.8(8)
C3 S15 Pd2 111.3(7)
Pd1 S15 Pd2 85.40(19)
C8 S16 Pd6 110.7(8)
C8 S16 Pd5 112.9(9)
Pd6 S16 Pd5 82.8(2)
C24 S17 Pd1 101.1(7)
C24 S17 Pd2 108.5(7)
Pd1 S17 Pd2 84.78(17)
C20 S18 Pd12 107.7(7)
C20 S18 Pd7 102.9(8)
Pd12 S18 Pd7 84.34(18)
C17 S19 Pd4 104.7(9)
C17 S19 Pd5 106.6(9)
Pd4 S19 Pd5 84.07(19)
C19 S20 Pd1 106.6(8)
C19 S20 Pd6 105.4(8)
Pd1 S20 Pd6 84.4(2)
C23 S21 Pd5 109.9(9)
C23 S21 Pd4 108.2(9)
Pd5 S21 Pd4 84.9(2)
C21 S22 Pd2 110.3(8)
C21 S22 Pd3 101.2(8)
Pd2 S22 Pd3 83.53(19)
C22 S23 Pd4 113.4(7)
C22 S23 Pd3 111.0(8)
Pd4 S23 Pd3 85.07(19)
C18 S24 Pd3 103.4(7)
C18 S24 Pd4 101.9(9)
Pd3 S24 Pd4 83.9(2)

loop_
_geom_bond_atom_site_label_1
_geom_bond_atom_site_label_2
_geom_bond_distance
C1 C70 1.511(17)
C1 S10 1.89(2)
C2 C60 1.542(19)
C2 S4 1.87(2)
C3 C37 1.535(19)
C3 S15 1.83(2)
C4 C41 1.48(3)
C4 S7 1.84(2)
C5 C28 1.56(3)
C5 S5 1.81(2)
C6 C35 1.51(3)
C6 S3 1.94(2)
C7 C50 1.35(3)
C7 S6 1.81(2)
C8 C36 1.46(4)
C8 S16 1.84(3)
C9 C66 1.39(3)
C9 S14 1.86(2)
C10 C64 1.58(3)
C10 S2 1.81(2)
C11 C34 1.49(3)
C11 S13 1.84(2)
C12 C62 1.50(3)
C12 S11 1.83(3)
C13 C39 1.53(3)
C13 S9 1.81(2)
C14 C40 1.42(3)
C14 S8 1.85(2)
C15 C30 1.48(3)
C15 S12 1.852(17)
C16 C53 1.48(3)
C16 S1 1.84(2)
C17 C68 1.53(4)
C17 S19 1.851(17)
C18 C63 1.532(19)
C18 S24 1.89(3)
C19 C55 1.43(4)
C19 S20 1.89(2)
C20 C46 1.533(19)
C20 S18 1.83(2)
C21 C52 1.54(3)
C21 S22 1.87(2)
C22 C65 1.528(18)
C22 S23 1.87(3)
C23 C57 1.58(3)
C23 S21 1.78(2)
C24 C47 1.54(3)
C24 S17 1.881(15)
C25 O35 1.19(3)
C25 O36 1.28(3)
C25 C52 1.50(3)
C26 O46 1.23(3)
C26 O2 1.29(3)
C26 C53 1.55(4)
C26 La1 2.96(3)
C27 O28 1.26(3)
C27 O41 1.30(3)
C27 C47 1.52(3)
C28 N7 1.49(3)
C28 C32 1.51(3)
C29 O20 1.300(17)
C29 O10 1.31(3)
C29 C66 1.570(18)
C30 C42 1.39(3)
C30 N20 1.54(3)
C31 O37 1.287(19)
C31 O38 1.35(3)
C31 C41 1.40(3)
C32 O21 1.209(17)
C32 O17 1.299(17)
C33 O40 1.226(18)
C33 O39 1.27(3)
C33 C34 1.54(3)
C34 N11 1.51(3)
C35 N5 1.53(3)
C35 C56 1.53(3)
C36 C54 1.39(4)
C36 N17 1.45(4)
C37 N15 1.37(3)
C37 C38 1.51(2)
C38 O44 1.285(19)
C38 O26 1.29(3)
C39 C69 1.42(3)
C39 N21 1.520(18)
C40 N1 1.38(4)
C40 C61 1.57(4)
C41 N12 1.513(18)
C42 O30 1.24(3)
C42 O29 1.25(3)
C43 O4 1.222(18)
C43 O8 1.31(3)
C43 C57 1.52(4)
C43 La1 3.00(3)
C44 O11 1.16(3)
C44 O15 1.36(3)
C44 C60 1.44(3)
C45 O22 1.21(4)
C45 O42 1.266(19)
C45 C68 1.47(4)
C46 N3 1.47(3)
C46 C59 1.56(4)
C47 N13 1.37(3)
C48 O23 1.26(3)
C48 O27 1.26(3)
C48 C65 1.61(3)
C49 O45 1.228(18)
C49 O7 1.26(3)
C49 C50 1.55(3)
C49 La1 3.01(2)
C50 N8 1.37(3)
C51 O19 1.24(3)
C51 O14 1.31(3)
C51 C64 1.51(3)
C52 N18 1.48(3)
C53 N9 1.46(4)
C54 O43 1.239(19)
C54 O31 1.257(18)
C55 C58 1.45(3)
C55 N10 1.52(4)
C56 O18 1.252(17)
C56 O16 1.301(17)
C57 N14 1.46(3)
C58 O24 1.248(18)
C58 O25 1.302(18)
C59 O12 1.28(3)
C59 O13 1.29(3)
C60 N2 1.43(3)
C61 O9 1.24(3)
C61 O3 1.25(3)
C62 C72 1.39(4)
C62 N23 1.467(19)
C63 N22 1.42(4)
C63 C67 1.49(4)
C64 N4 1.50(3)
C65 N16 1.53(3)
C66 N6 1.53(3)
C67 O33 1.16(3)
C67 O32 1.37(3)
C68 N19 1.48(2)
C69 O6 1.220(18)
C69 O5 1.30(3)
C69 La1 3.08(2)
C70 N24 1.491(19)
C70 C71 1.533(17)
C71 O48 1.316(14)
C71 O34 1.415(17)
C72 O1 1.210(18)
C72 O47 1.270(19)
La1 O1 2.447(18)
La1 O2 2.457(19)
La1 O3 2.512(18)
La1 O45 2.580(18)
La1 O4 2.581(19)
La1 O6 2.592(16)
La1 O46 2.637(19)
La1 O8 2.680(17)
La1 O7 2.814(17)
La1 O5 2.826(16)
Pd1 S17 2.299(6)
Pd1 S15 2.304(6)
Pd1 S20 2.304(6)
Pd1 S11 2.325(6)
Pd1 Pd6 3.116(2)
Pd1 Pd2 3.133(2)
Pd2 S15 2.317(6)
Pd2 S22 2.328(6)
Pd2 S9 2.337(6)
Pd2 S17 2.349(5)
Pd2 Pd3 3.110(2)
Pd3 S23 2.323(6)
Pd3 S24 2.327(7)
Pd3 S9 2.340(6)
Pd3 S22 2.342(6)
Pd3 Pd4 3.122(3)
Pd4 S23 2.296(6)
Pd4 S21 2.333(7)
Pd4 S19 2.337(7)
Pd4 S24 2.344(8)
Pd4 Pd5 3.131(3)
Pd5 S21 2.306(7)
Pd5 S12 2.313(6)
Pd5 S19 2.338(6)
Pd5 S16 2.346(7)
Pd5 Pd6 3.081(3)
Pd6 S16 2.313(6)
Pd6 S11 2.328(5)
Pd6 S12 2.332(6)
Pd6 S20 2.335(6)
Pd7 S4 2.317(6)
Pd7 S18 2.323(6)
Pd7 S2 2.344(5)
Pd7 S8 2.347(5)
Pd7 Pd12 3.108(2)
Pd7 Pd8 3.128(2)
Pd8 S13 2.302(5)
Pd8 S2 2.313(5)
Pd8 S4 2.339(5)
Pd8 S1 2.346(5)
Pd8 Pd9 3.098(2)
Pd9 S13 2.311(5)
Pd9 S5 2.315(5)
Pd9 S3 2.316(5)
Pd9 S1 2.324(5)
Pd9 Pd10 3.076(2)
Pd10 S3 2.313(5)
Pd10 S6 2.317(5)
Pd10 S14 2.317(6)
Pd10 S5 2.331(5)
Pd10 Pd11 3.205(2)
Pd11 S14 2.321(5)
Pd11 S7 2.330(6)
Pd11 S10 2.333(5)
Pd11 S6 2.341(5)
Pd11 Pd12 3.075(2)
Pd12 S18 2.308(6)
Pd12 S10 2.311(6)
Pd12 S8 2.337(5)
Pd12 S7 2.341(5)
